data_7249236
loop_
_publ_author_name
'Zhang, Ying'
'Li, Kai-Dian'
'Zhou, Chang-Quan'
'Xing, Zhi-Xi'
'Huang, Huan-Ming'

_publ_section_title
;
 Catalytic three-component carboamination of unactivated alkenes with
 primary sulfonamides
;
_journal_issue 20
_journal_name_full 'Green Chemistry'
_journal_page_first 10434
_journal_page_last 10440
_journal_paper_doi 10.1039/D4GC02879A
_journal_volume 26
_journal_year 2024
_chemical_formula_moiety 'C20 H33 N O4 S'
_chemical_formula_sum 'C20 H33 N O4 S'
_chemical_formula_weight 383.53
_space_group_crystal_system monoclinic
_space_group_IT_number 14
_space_group_name_Hall '-P 2yn'
_space_group_name_H-M_alt 'P 1 21/n 1'
_atom_sites_solution_hydrogens geom
_atom_sites_solution_primary dual
_audit_creation_date 2024-02-07
_audit_creation_method
;
Olex2 1.5
(compiled 2022.04.07 svn.rca3783a0 for OlexSys, GUI svn.r6498)
;
_audit_update_record
;
2024-02-26 deposited with the CCDC.	2024-08-26 downloaded from the CCDC.
;
_cell_angle_alpha 90
_cell_angle_beta 94.511(2)
_cell_angle_gamma 90
_cell_formula_units_Z 4
_cell_length_a 13.1602(6)
_cell_length_b 9.3426(4)
_cell_length_c 17.4352(8)
_cell_measurement_reflns_used 7446
_cell_measurement_temperature 150.00
_cell_measurement_theta_max 56.13
_cell_measurement_theta_min 3.53
_cell_volume 2137.03(17)
_computing_cell_refinement 'SAINT V8.40A (Bruker, 2019)'
_computing_data_reduction 'SAINT V8.40A (Bruker, 2019)'
_computing_molecular_graphics 'Olex2 1.5 (Dolomanov et al., 2009)'
_computing_publication_material 'Olex2 1.5 (Dolomanov et al., 2009)'
_computing_structure_refinement 'SHELXL 2018/3 (Sheldrick, 2015)'
_computing_structure_solution 'SHELXT 2018/2 (Sheldrick, 2018)'
_diffrn_ambient_temperature 150.00
_diffrn_measured_fraction_theta_full 0.998
_diffrn_measured_fraction_theta_max 0.997
_diffrn_measurement_device_type 'Bruker APEX-II CCD'
_diffrn_measurement_method '\f and \w scans'
_diffrn_radiation_type GaK\a
_diffrn_radiation_wavelength 1.34138
_diffrn_reflns_av_R_equivalents 0.0925
_diffrn_reflns_av_unetI/netI 0.0599
_diffrn_reflns_Laue_measured_fraction_full 0.998
_diffrn_reflns_Laue_measured_fraction_max 0.997
_diffrn_reflns_limit_h_max 16
_diffrn_reflns_limit_h_min -16
_diffrn_reflns_limit_k_max 10
_diffrn_reflns_limit_k_min -11
_diffrn_reflns_limit_l_max 17
_diffrn_reflns_limit_l_min -21
_diffrn_reflns_number 24408
_diffrn_reflns_point_group_measured_fraction_full 0.998
_diffrn_reflns_point_group_measured_fraction_max 0.997
_diffrn_reflns_theta_full 53.594
_diffrn_reflns_theta_max 57.053
_diffrn_reflns_theta_min 3.531
_diffrn_source_current 1.14
_diffrn_source_power 0.07966319999999999
_diffrn_source_voltage 69.88
_diffrn_standards_number 0
_exptl_absorpt_coefficient_mu 0.999
_exptl_absorpt_correction_T_max 0.7512
_exptl_absorpt_correction_T_min 0.6117
_exptl_absorpt_correction_type none
_exptl_absorpt_process_details
;
SADABS-2016/2 (Bruker,2016/2) was used for absorption correction.
wR2(int) was 0.0902 before and 0.0603 after correction.
The Ratio of minimum to maximum transmission is 0.8143.
The \l/2 correction factor is Not present.
;
_exptl_crystal_colour white
_exptl_crystal_density_diffrn 1.192
_exptl_crystal_description block
_exptl_crystal_F_000 832
_refine_diff_density_max 0.771
_refine_diff_density_min -0.463
_refine_diff_density_rms 0.067
_refine_ls_extinction_coef 0.0023(8)
_refine_ls_extinction_expression Fc^*^=kFc[1+0.001xFc^2^\l^3^/sin(2\q)]^-1/4^
_refine_ls_extinction_method 'SHELXL-2018/3 (Sheldrick 2018)'
_refine_ls_goodness_of_fit_ref 1.051
_refine_ls_hydrogen_treatment constr
_refine_ls_matrix_type full
_refine_ls_number_parameters 243
_refine_ls_number_reflns 4376
_refine_ls_number_restraints 0
_refine_ls_restrained_S_all 1.051
_refine_ls_R_factor_all 0.0825
_refine_ls_R_factor_gt 0.0642
_refine_ls_shift/su_max 0.001
_refine_ls_shift/su_mean 0.000
_refine_ls_structure_factor_coef Fsqd
_refine_ls_weighting_details 'w=1/[\s^2^(Fo^2^)+(0.0860P)^2^+2.2145P] where P=(Fo^2^+2Fc^2^)/3'
_refine_ls_weighting_scheme calc
_refine_ls_wR_factor_gt 0.1743
_refine_ls_wR_factor_ref 0.1829
_reflns_Friedel_coverage 0.000
_reflns_number_gt 3443
_reflns_number_total 4376
_reflns_threshold_expression 'I > 2\s(I)'
_cod_data_source_file d4gc02879a2.cif
_cod_data_source_block zpd1_0m
_cod_depositor_comments 'Adding full bibliography for 7249236.cif.'
_cod_database_code 7249236
_shelx_shelxl_version_number 2018/3
_shelx_space_group_comment
;
The symmetry employed for this shelxl refinement is uniquely defined
by the following loop, which should always be used as a source of
symmetry information in preference to the above space-group names.
They are only intended as comments.
;
_olex2_refinement_description
;
1. Fixed Uiso
 At 1.2 times of:
  All C(H) groups, All C(H,H) groups, All N(H) groups
 At 1.5 times of:
  All C(H,H,H) groups
2.a Ternary CH refined with riding coordinates:
 C00H(H00H)
2.b Secondary CH2 refined with riding coordinates:
 C006(H00A,H00B), C00E(H00F,H00G), C00J(H00L,H00M)
2.c Aromatic/amide H refined with riding coordinates:
 N004(H004), C008(H008), C00A(H00C), C00B(H00D), C00D(H00E)
2.d Idealised Me refined as rotating group:
 C00I(H00I,H00J,H00K), C00K(H00N,H00O,H00P), C00L(H00Q,H00R,H00S), C00M(H00T,
 H00U,H00V), C00O(H00W,H00X,H00Y), C00P(H00Z,H,HA), C00Q(H00,HB,HC)
;
_olex2_submission_special_instructions 'No special instructions were received'

loop_
_space_group_symop_operation_xyz
'x, y, z'
'-x+1/2, y+1/2, -z+1/2'
'-x, -y, -z'
'x-1/2, -y-1/2, z-1/2'

loop_
_atom_site_label
_atom_site_type_symbol
_atom_site_fract_x
_atom_site_fract_y
_atom_site_fract_z
_atom_site_U_iso_or_equiv
_atom_site_adp_type
_atom_site_occupancy
_atom_site_site_symmetry_order
_atom_site_calc_flag
_atom_site_refinement_flags_posn
_atom_site_refinement_flags_adp
_atom_site_refinement_flags_occupancy
_atom_site_disorder_assembly
_atom_site_disorder_group
S001 S 0.60680(5) 0.56344(7) 0.41304(3) 0.0272(2) Uani 1 1 d . . . . .
O002 O 0.70473(13) 0.5830(2) 0.38425(11) 0.0331(5) Uani 1 1 d . . . . .
O003 O 0.58674(14) 0.6239(2) 0.48622(10) 0.0338(5) Uani 1 1 d . . . . .
N004 N 0.58885(16) 0.3932(2) 0.42043(12) 0.0282(5) Uani 1 1 d . . . . .
H004 H 0.565587 0.357215 0.462294 0.034 Uiso 1 1 calc R U . . .
C005 C 0.51403(19) 0.6301(3) 0.34370(14) 0.0264(6) Uani 1 1 d . . . . .
C006 C 0.6116(2) 0.2992(3) 0.35684(15) 0.0302(6) Uani 1 1 d . . . . .
H00A H 0.667223 0.342067 0.329365 0.036 Uiso 1 1 calc R U . . .
H00B H 0.550603 0.292072 0.320043 0.036 Uiso 1 1 calc R U . . .
O007 O 0.98401(19) 0.2944(4) 0.49220(15) 0.0777(9) Uani 1 1 d . . . . .
C008 C 0.5322(2) 0.6280(3) 0.26642(16) 0.0347(6) Uani 1 1 d . . . . .
H008 H 0.595562 0.594707 0.250790 0.042 Uiso 1 1 calc R U . . .
C009 C 0.3630(2) 0.7240(3) 0.23303(15) 0.0308(6) Uani 1 1 d . . . . .
C00A C 0.3471(2) 0.7249(3) 0.31078(16) 0.0333(6) Uani 1 1 d . . . . .
H00C H 0.283968 0.758664 0.326657 0.040 Uiso 1 1 calc R U . . .
C00B C 0.4214(2) 0.6777(3) 0.36584(15) 0.0322(6) Uani 1 1 d . . . . .
H00D H 0.408601 0.678066 0.418709 0.039 Uiso 1 1 calc R U . . .
C00C C 0.6437(2) 0.1476(3) 0.38431(16) 0.0345(6) Uani 1 1 d . . . . .
C00D C 0.4569(2) 0.6748(3) 0.21233(16) 0.0382(7) Uani 1 1 d . . . . .
H00E H 0.469732 0.673320 0.159465 0.046 Uiso 1 1 calc R U . . .
C00E C 0.7257(2) 0.1572(3) 0.45268(17) 0.0403(7) Uani 1 1 d . . . . .
H00F H 0.695022 0.204468 0.496145 0.048 Uiso 1 1 calc R U . . .
H00G H 0.744502 0.058723 0.469216 0.048 Uiso 1 1 calc R U . . .
C00F C 0.2830(2) 0.7756(3) 0.17050(17) 0.0382(7) Uani 1 1 d . . . . .
O00G O 0.8727(3) 0.2290(4) 0.57351(17) 0.0920(11) Uani 1 1 d . . . . .
C00H C 0.6829(2) 0.0691(3) 0.31402(18) 0.0414(7) Uani 1 1 d . . . . .
H00H H 0.733026 0.134301 0.291575 0.050 Uiso 1 1 calc R U . . .
C00I C 0.1813(2) 0.8130(4) 0.2033(2) 0.0501(9) Uani 1 1 d . . . . .
H00I H 0.155702 0.729163 0.229558 0.075 Uiso 1 1 calc R U . . .
H00J H 0.131555 0.841479 0.161247 0.075 Uiso 1 1 calc R U . . .
H00K H 0.191620 0.892136 0.239948 0.075 Uiso 1 1 calc R U . . .
C00J C 0.8218(2) 0.2366(4) 0.43742(19) 0.0460(8) Uani 1 1 d . . . . .
H00L H 0.855174 0.187308 0.395830 0.055 Uiso 1 1 calc R U . . .
H00M H 0.803850 0.334512 0.419447 0.055 Uiso 1 1 calc R U . . .
C00K C 0.2638(3) 0.6587(4) 0.1093(2) 0.0531(9) Uani 1 1 d . . . . .
H00N H 0.327394 0.638080 0.085652 0.080 Uiso 1 1 calc R U . . .
H00O H 0.212178 0.691678 0.069659 0.080 Uiso 1 1 calc R U . . .
H00P H 0.239714 0.571621 0.133398 0.080 Uiso 1 1 calc R U . . .
C00L C 0.5516(3) 0.0711(4) 0.41419(19) 0.0483(8) Uani 1 1 d . . . . .
H00Q H 0.528301 0.124080 0.458034 0.072 Uiso 1 1 calc R U . . .
H00R H 0.571239 -0.026105 0.430506 0.072 Uiso 1 1 calc R U . . .
H00S H 0.496385 0.066292 0.373137 0.072 Uiso 1 1 calc R U . . .
C00M C 0.3232(3) 0.9108(4) 0.1336(2) 0.0492(8) Uani 1 1 d . . . . .
H00T H 0.336391 0.984593 0.173083 0.074 Uiso 1 1 calc R U . . .
H00U H 0.272315 0.945934 0.093973 0.074 Uiso 1 1 calc R U . . .
H00V H 0.386550 0.888467 0.110128 0.074 Uiso 1 1 calc R U . . .
C00N C 0.8951(3) 0.2457(4) 0.5070(2) 0.0543(9) Uani 1 1 d . . . . .
C00O C 0.5997(3) 0.0374(5) 0.2505(2) 0.0619(10) Uani 1 1 d . . . . .
H00W H 0.551256 -0.031354 0.269267 0.093 Uiso 1 1 calc R U . . .
H00X H 0.630519 -0.002958 0.205883 0.093 Uiso 1 1 calc R U . . .
H00Y H 0.563946 0.126279 0.235394 0.093 Uiso 1 1 calc R U . . .
C00P C 0.7394(3) -0.0689(4) 0.3363(2) 0.0599(10) Uani 1 1 d . . . . .
H00Z H 0.802219 -0.046240 0.367918 0.090 Uiso 1 1 calc R U . . .
H H 0.756438 -0.119235 0.289647 0.090 Uiso 1 1 calc R U . . .
HA H 0.695996 -0.130127 0.365572 0.090 Uiso 1 1 calc R U . . .
C00Q C 1.0584(3) 0.3171(6) 0.5563(3) 0.0830(14) Uani 1 1 d . . . . .
H00 H 1.127107 0.309487 0.538701 0.124 Uiso 1 1 calc R U . . .
HB H 1.049612 0.244626 0.595879 0.124 Uiso 1 1 calc R U . . .
HC H 1.049043 0.412611 0.577895 0.124 Uiso 1 1 calc R U . . .

loop_
_atom_site_aniso_label
_atom_site_aniso_U_11
_atom_site_aniso_U_22
_atom_site_aniso_U_33
_atom_site_aniso_U_23
_atom_site_aniso_U_13
_atom_site_aniso_U_12
S001 0.0239(3) 0.0281(4) 0.0286(4) 0.0003(3) -0.0042(2) -0.0008(2)
O002 0.0246(9) 0.0339(10) 0.0401(11) 0.0022(8) -0.0015(8) -0.0011(8)
O003 0.0353(10) 0.0358(11) 0.0290(10) -0.0045(8) -0.0048(8) -0.0030(8)
N004 0.0311(12) 0.0280(12) 0.0256(11) 0.0031(9) 0.0026(9) 0.0005(9)
C005 0.0253(12) 0.0251(13) 0.0281(13) -0.0002(10) -0.0019(10) -0.0011(10)
C006 0.0284(13) 0.0308(14) 0.0312(14) 0.0007(11) 0.0022(10) 0.0005(11)
O007 0.0432(15) 0.133(3) 0.0546(16) 0.0019(16) -0.0119(11) -0.0118(16)
C008 0.0270(13) 0.0435(16) 0.0337(15) 0.0026(12) 0.0036(11) 0.0049(12)
C009 0.0284(13) 0.0292(14) 0.0338(14) 0.0039(11) -0.0037(11) 0.0006(11)
C00A 0.0256(13) 0.0363(15) 0.0378(15) -0.0040(12) 0.0009(11) 0.0071(11)
C00B 0.0306(14) 0.0390(16) 0.0269(13) -0.0042(11) 0.0009(10) 0.0032(11)
C00C 0.0366(15) 0.0298(15) 0.0370(15) -0.0009(12) 0.0020(12) 0.0017(12)
C00D 0.0332(15) 0.0510(18) 0.0303(15) 0.0070(13) 0.0019(11) 0.0051(13)
C00E 0.0442(17) 0.0402(16) 0.0363(16) 0.0090(13) 0.0029(13) 0.0071(13)
C00F 0.0324(15) 0.0398(16) 0.0407(16) 0.0065(13) -0.0076(12) 0.0051(12)
O00G 0.088(2) 0.137(3) 0.0482(17) 0.0045(18) -0.0066(15) -0.012(2)
C00H 0.0478(17) 0.0347(16) 0.0435(17) -0.0024(13) 0.0147(14) -0.0034(13)
C00I 0.0314(16) 0.060(2) 0.057(2) 0.0134(17) -0.0098(14) 0.0089(15)
C00J 0.0371(16) 0.0509(19) 0.0483(18) 0.0060(15) -0.0074(13) 0.0022(14)
C00K 0.053(2) 0.055(2) 0.0468(19) -0.0028(16) -0.0208(15) 0.0097(16)
C00L 0.062(2) 0.0398(17) 0.0457(18) 0.0052(14) 0.0186(16) -0.0035(15)
C00M 0.0459(18) 0.0488(19) 0.0512(19) 0.0161(16) -0.0070(14) 0.0026(15)
C00N 0.049(2) 0.065(2) 0.047(2) 0.0110(17) -0.0080(15) 0.0025(17)
C00O 0.073(3) 0.067(3) 0.045(2) -0.0167(18) 0.0049(18) 0.003(2)
C00P 0.082(3) 0.0403(19) 0.061(2) 0.0025(16) 0.025(2) 0.0152(18)
C00Q 0.055(2) 0.125(4) 0.065(3) -0.014(3) -0.023(2) -0.005(2)

loop_
_atom_type_symbol
_atom_type_description
_atom_type_scat_dispersion_real
_atom_type_scat_dispersion_imag
_atom_type_scat_source
C C 0.0137 0.0067 'International Tables Vol C Tables 4.2.6.8 and 6.1.1.4'
H H 0.0000 0.0000 'International Tables Vol C Tables 4.2.6.8 and 6.1.1.4'
N N 0.0241 0.0134 'International Tables Vol C Tables 4.2.6.8 and 6.1.1.4'
O O 0.0389 0.0241 'International Tables Vol C Tables 4.2.6.8 and 6.1.1.4'
S S 0.2925 0.4295 'International Tables Vol C Tables 4.2.6.8 and 6.1.1.4'

loop_
_geom_angle_atom_site_label_1
_geom_angle_atom_site_label_2
_geom_angle_atom_site_label_3
_geom_angle
_geom_angle_site_symmetry_1
_geom_angle_site_symmetry_3
_geom_angle_publ_flag
O002 S001 O003 119.62(11) . . ?
O002 S001 N004 107.15(11) . . ?
O002 S001 C005 107.97(12) . . ?
O003 S001 N004 106.14(12) . . ?
O003 S001 C005 107.69(12) . . ?
N004 S001 C005 107.75(12) . . ?
S001 N004 H004 120.3 . . ?
C006 N004 S001 119.37(18) . . ?
C006 N004 H004 120.3 . . ?
C008 C005 S001 119.9(2) . . ?
C00B C005 S001 120.1(2) . . ?
C00B C005 C008 120.0(2) . . ?
N004 C006 H00A 109.1 . . ?
N004 C006 H00B 109.1 . . ?
N004 C006 C00C 112.5(2) . . ?
H00A C006 H00B 107.8 . . ?
C00C C006 H00A 109.1 . . ?
C00C C006 H00B 109.1 . . ?
C00N O007 C00Q 117.7(3) . . ?
C005 C008 H008 120.4 . . ?
C00D C008 C005 119.3(2) . . ?
C00D C008 H008 120.4 . . ?
C00A C009 C00D 117.4(2) . . ?
C00A C009 C00F 123.1(2) . . ?
C00D C009 C00F 119.6(2) . . ?
C009 C00A H00C 119.3 . . ?
C00B C00A C009 121.5(2) . . ?
C00B C00A H00C 119.3 . . ?
C005 C00B C00A 119.9(2) . . ?
C005 C00B H00D 120.0 . . ?
C00A C00B H00D 120.0 . . ?
C006 C00C C00E 110.1(2) . . ?
C006 C00C C00H 106.8(2) . . ?
C00E C00C C00H 112.4(2) . . ?
C00L C00C C006 109.3(2) . . ?
C00L C00C C00E 106.7(2) . . ?
C00L C00C C00H 111.6(2) . . ?
C008 C00D C009 122.0(3) . . ?
C008 C00D H00E 119.0 . . ?
C009 C00D H00E 119.0 . . ?
C00C C00E H00F 108.3 . . ?
C00C C00E H00G 108.3 . . ?
H00F C00E H00G 107.4 . . ?
C00J C00E C00C 115.9(2) . . ?
C00J C00E H00F 108.3 . . ?
C00J C00E H00G 108.3 . . ?
C009 C00F C00I 112.1(2) . . ?
C009 C00F C00K 109.7(2) . . ?
C00K C00F C00I 108.7(3) . . ?
C00M C00F C009 108.6(2) . . ?
C00M C00F C00I 108.0(3) . . ?
C00M C00F C00K 109.8(3) . . ?
C00C C00H H00H 107.0 . . ?
C00O C00H C00C 113.7(3) . . ?
C00O C00H H00H 107.0 . . ?
C00P C00H C00C 112.7(3) . . ?
C00P C00H H00H 107.0 . . ?
C00P C00H C00O 109.2(3) . . ?
C00F C00I H00I 109.5 . . ?
C00F C00I H00J 109.5 . . ?
C00F C00I H00K 109.5 . . ?
H00I C00I H00J 109.5 . . ?
H00I C00I H00K 109.5 . . ?
H00J C00I H00K 109.5 . . ?
C00E C00J H00L 109.1 . . ?
C00E C00J H00M 109.1 . . ?
H00L C00J H00M 107.8 . . ?
C00N C00J C00E 112.5(3) . . ?
C00N C00J H00L 109.1 . . ?
C00N C00J H00M 109.1 . . ?
C00F C00K H00N 109.5 . . ?
C00F C00K H00O 109.5 . . ?
C00F C00K H00P 109.5 . . ?
H00N C00K H00O 109.5 . . ?
H00N C00K H00P 109.5 . . ?
H00O C00K H00P 109.5 . . ?
C00C C00L H00Q 109.5 . . ?
C00C C00L H00R 109.5 . . ?
C00C C00L H00S 109.5 . . ?
H00Q C00L H00R 109.5 . . ?
H00Q C00L H00S 109.5 . . ?
H00R C00L H00S 109.5 . . ?
C00F C00M H00T 109.5 . . ?
C00F C00M H00U 109.5 . . ?
C00F C00M H00V 109.5 . . ?
H00T C00M H00U 109.5 . . ?
H00T C00M H00V 109.5 . . ?
H00U C00M H00V 109.5 . . ?
O007 C00N C00J 113.1(3) . . ?
O00G C00N O007 121.2(3) . . ?
O00G C00N C00J 124.9(3) . . ?
C00H C00O H00W 109.5 . . ?
C00H C00O H00X 109.5 . . ?
C00H C00O H00Y 109.5 . . ?
H00W C00O H00X 109.5 . . ?
H00W C00O H00Y 109.5 . . ?
H00X C00O H00Y 109.5 . . ?
C00H C00P H00Z 109.5 . . ?
C00H C00P H 109.5 . . ?
C00H C00P HA 109.5 . . ?
H00Z C00P H 109.5 . . ?
H00Z C00P HA 109.5 . . ?
H C00P HA 109.5 . . ?
O007 C00Q H00 109.5 . . ?
O007 C00Q HB 109.5 . . ?
O007 C00Q HC 109.5 . . ?
H00 C00Q HB 109.5 . . ?
H00 C00Q HC 109.5 . . ?
HB C00Q HC 109.5 . . ?

loop_
_geom_bond_atom_site_label_1
_geom_bond_atom_site_label_2
_geom_bond_distance
_geom_bond_site_symmetry_2
_geom_bond_publ_flag
S001 O002 1.4311(19) . ?
S001 O003 1.4386(19) . ?
S001 N004 1.615(2) . ?
S001 C005 1.763(3) . ?
N004 H004 0.8800 . ?
N004 C006 1.464(3) . ?
C005 C008 1.387(4) . ?
C005 C00B 1.380(4) . ?
C006 H00A 0.9900 . ?
C006 H00B 0.9900 . ?
C006 C00C 1.543(4) . ?
O007 C00N 1.300(4) . ?
O007 C00Q 1.442(4) . ?
C008 H008 0.9500 . ?
C008 C00D 1.383(4) . ?
C009 C00A 1.388(4) . ?
C009 C00D 1.393(4) . ?
C009 C00F 1.532(4) . ?
C00A H00C 0.9500 . ?
C00A C00B 1.388(4) . ?
C00B H00D 0.9500 . ?
C00C C00E 1.547(4) . ?
C00C C00H 1.551(4) . ?
C00C C00L 1.533(4) . ?
C00D H00E 0.9500 . ?
C00E H00F 0.9900 . ?
C00E H00G 0.9900 . ?
C00E C00J 1.508(4) . ?
C00F C00I 1.537(4) . ?
C00F C00K 1.534(5) . ?
C00F C00M 1.530(4) . ?
O00G C00N 1.228(4) . ?
C00H H00H 1.0000 . ?
C00H C00O 1.524(5) . ?
C00H C00P 1.523(5) . ?
C00I H00I 0.9800 . ?
C00I H00J 0.9800 . ?
C00I H00K 0.9800 . ?
C00J H00L 0.9900 . ?
C00J H00M 0.9900 . ?
C00J C00N 1.492(4) . ?
C00K H00N 0.9800 . ?
C00K H00O 0.9800 . ?
C00K H00P 0.9800 . ?
C00L H00Q 0.9800 . ?
C00L H00R 0.9800 . ?
C00L H00S 0.9800 . ?
C00M H00T 0.9800 . ?
C00M H00U 0.9800 . ?
C00M H00V 0.9800 . ?
C00O H00W 0.9800 . ?
C00O H00X 0.9800 . ?
C00O H00Y 0.9800 . ?
C00P H00Z 0.9800 . ?
C00P H 0.9800 . ?
C00P HA 0.9800 . ?
C00Q H00 0.9800 . ?
C00Q HB 0.9800 . ?
C00Q HC 0.9800 . ?

loop_
_geom_torsion_atom_site_label_1
_geom_torsion_atom_site_label_2
_geom_torsion_atom_site_label_3
_geom_torsion_atom_site_label_4
_geom_torsion
_geom_torsion_site_symmetry_1
_geom_torsion_site_symmetry_2
_geom_torsion_site_symmetry_3
_geom_torsion_site_symmetry_4
_geom_torsion_publ_flag
S001 N004 C006 C00C 150.84(19) . . . . ?
S001 C005 C008 C00D 177.2(2) . . . . ?
S001 C005 C00B C00A -177.5(2) . . . . ?
O002 S001 N004 C006 -46.1(2) . . . . ?
O002 S001 C005 C008 29.0(3) . . . . ?
O002 S001 C005 C00B -154.3(2) . . . . ?
O003 S001 N004 C006 -174.95(18) . . . . ?
O003 S001 C005 C008 159.4(2) . . . . ?
O003 S001 C005 C00B -23.8(3) . . . . ?
N004 S001 C005 C008 -86.4(2) . . . . ?
N004 S001 C005 C00B 90.3(2) . . . . ?
N004 C006 C00C C00E -48.3(3) . . . . ?
N004 C006 C00C C00H -170.5(2) . . . . ?
N004 C006 C00C C00L 68.6(3) . . . . ?
C005 S001 N004 C006 69.9(2) . . . . ?
C005 C008 C00D C009 -0.1(5) . . . . ?
C006 C00C C00E C00J -58.4(3) . . . . ?
C006 C00C C00H C00O -68.1(3) . . . . ?
C006 C00C C00H C00P 166.9(3) . . . . ?
C008 C005 C00B C00A -0.8(4) . . . . ?
C009 C00A C00B C005 0.8(4) . . . . ?
C00A C009 C00D C008 0.2(4) . . . . ?
C00A C009 C00F C00I -5.8(4) . . . . ?
C00A C009 C00F C00K -126.7(3) . . . . ?
C00A C009 C00F C00M 113.4(3) . . . . ?
C00B C005 C008 C00D 0.4(4) . . . . ?
C00C C00E C00J C00N 177.8(3) . . . . ?
C00D C009 C00A C00B -0.5(4) . . . . ?
C00D C009 C00F C00I 174.9(3) . . . . ?
C00D C009 C00F C00K 54.0(4) . . . . ?
C00D C009 C00F C00M -65.9(4) . . . . ?
C00E C00C C00H C00O 171.1(3) . . . . ?
C00E C00C C00H C00P 46.1(4) . . . . ?
C00E C00J C00N O007 170.3(3) . . . . ?
C00E C00J C00N O00G -19.3(6) . . . . ?
C00F C009 C00A C00B -179.8(3) . . . . ?
C00F C009 C00D C008 179.5(3) . . . . ?
C00H C00C C00E C00J 60.5(3) . . . . ?
C00L C00C C00E C00J -176.8(3) . . . . ?
C00L C00C C00H C00O 51.2(4) . . . . ?
C00L C00C C00H C00P -73.7(4) . . . . ?
C00Q O007 C00N O00G 4.9(6) . . . . ?
C00Q O007 C00N C00J 175.7(4) . . . . ?
